data_4103481
loop_
_publ_author_name
'Rachel S. Selinsky'
'Jae Hyo Han'
'Elvin A. Morales P\'erez'
'Ilia A. Guzei'
'Song Jin'

_publ_contact_author_address
;
Department of Chemistry
University of Wisconsin-Madison
1101 University Ave
Madison, WI  53706
USA
;
_publ_contact_author_email jin@chem.wisc.edu
_publ_contact_author_fax 608-262-0453
_publ_contact_author_name
;
Jin, Song
;
_publ_contact_author_phone 608-262-1562
_publ_section_title
;
 Synthesis and Magnetic Properties of Gd Doped EuS Nanocrystals with
 Enhanced Curie Temperatures
;
_journal_name_full 'Journal of the American Chemical Society'
_journal_page_first 15997
_journal_page_last 16005
_journal_paper_doi 10.1021/ja104314c
_journal_volume 132
_journal_year 2010
_chemical_formula_moiety 'C25 H38 Gd N5 S6'
_chemical_formula_sum 'C25 H38 Gd N5 S6'
_chemical_formula_weight 758.21
_chemical_name_common GdDdtc3Bipy
_chemical_name_systematic
; 
 ? 
;
_space_group_IT_number 14
_symmetry_cell_setting monoclinic
_symmetry_Int_Tables_number 14
_symmetry_space_group_name_Hall '-P 2ybc'
_symmetry_space_group_name_H-M 'P 1 21/c 1'
_atom_sites_solution_hydrogens geom
_atom_sites_solution_primary direct
_atom_sites_solution_secondary difmap
_cell_angle_alpha 90.00
_cell_angle_beta 96.6080(10)
_cell_angle_gamma 90.00
_cell_formula_units_Z 4
_cell_length_a 17.3870(4)
_cell_length_b 10.5216(2)
_cell_length_c 17.2950(4)
_cell_measurement_reflns_used 9979
_cell_measurement_temperature 100(2)
_cell_measurement_theta_max 71.1915
_cell_measurement_theta_min 4.9217
_cell_volume 3142.91(12)
_computing_cell_refinement 'SAINT Ver. 7.24A (Bruker-AXS, 2007)'
_computing_data_collection 'APEX2 Ver. 2.1-4 (Bruker-AXS, 2007)'
_computing_data_reduction 'SAINT Ver. 7.24A'
_computing_molecular_graphics SHELXTL
_computing_publication_material SHELXTL
_computing_structure_refinement SHELXTL
_computing_structure_solution 'SHELXTL (Sheldrick, 2008)'
_diffrn_ambient_temperature 100(2)
_diffrn_measured_fraction_theta_full 0.965
_diffrn_measured_fraction_theta_max 0.965
_diffrn_measurement_device_type 'Bruker SMART APEX2 area detector'
_diffrn_measurement_method '0.50\% \w and 0.5 \% \f scans'
_diffrn_radiation_monochromator graphite
_diffrn_radiation_source 'fine-focus sealed tube'
_diffrn_radiation_type Cu-K\a
_diffrn_radiation_wavelength 1.54178
_diffrn_reflns_av_R_equivalents 0.0335
_diffrn_reflns_av_sigmaI/netI 0.0163
_diffrn_reflns_limit_h_max 20
_diffrn_reflns_limit_h_min -21
_diffrn_reflns_limit_k_max 12
_diffrn_reflns_limit_k_min -12
_diffrn_reflns_limit_l_max 20
_diffrn_reflns_limit_l_min -18
_diffrn_reflns_number 49621
_diffrn_reflns_theta_full 71.83
_diffrn_reflns_theta_max 71.83
_diffrn_reflns_theta_min 4.92
_exptl_absorpt_coefficient_mu 17.558
_exptl_absorpt_correction_T_max 0.0824
_exptl_absorpt_correction_T_min 0.0715
_exptl_absorpt_correction_type numerical
_exptl_absorpt_process_details
;
SADABS  (Bruker-AXS, 2007)
;
_exptl_crystal_colour colourless
_exptl_crystal_density_diffrn 1.602
_exptl_crystal_density_method 'not measured'
_exptl_crystal_description block
_exptl_crystal_F_000 1532
_exptl_crystal_size_max 0.32
_exptl_crystal_size_mid 0.30
_exptl_crystal_size_min 0.28
_refine_diff_density_max 1.085
_refine_diff_density_min -0.857
_refine_diff_density_rms 0.072
_refine_ls_extinction_method none
_refine_ls_goodness_of_fit_ref 1.076
_refine_ls_hydrogen_treatment constr
_refine_ls_matrix_type full
_refine_ls_number_parameters 340
_refine_ls_number_reflns 5949
_refine_ls_number_restraints 0
_refine_ls_restrained_S_all 1.076
_refine_ls_R_factor_all 0.0231
_refine_ls_R_factor_gt 0.0227
_refine_ls_shift/su_max 0.003
_refine_ls_shift/su_mean 0.000
_refine_ls_structure_factor_coef Fsqd
_refine_ls_weighting_details 'calc w=1/[\s^2^(Fo^2^)+(0.0348P)^2^+2.7590P] where P=(Fo^2^+2Fc^2^)/3'
_refine_ls_weighting_scheme calc
_refine_ls_wR_factor_gt 0.0587
_refine_ls_wR_factor_ref 0.0590
_reflns_number_gt 5848
_reflns_number_total 5949
_reflns_threshold_expression I>2\s(I)
_cod_data_source_file ja104314c_si_002_1.cif
_cod_data_source_block jin11
_cod_original_sg_symbol_Hall '-P 2ybc     '
_cod_original_sg_symbol_H-M 'P 1 21/c 1 '
_cod_database_code 4103481

loop_
_symmetry_equiv_pos_as_xyz
'x, y, z'
'-x, y+1/2, -z+1/2'
'-x, -y, -z'
'x, -y-1/2, z-1/2'

loop_
_atom_site_label
_atom_site_type_symbol
_atom_site_fract_x
_atom_site_fract_y
_atom_site_fract_z
_atom_site_U_iso_or_equiv
_atom_site_adp_type
_atom_site_occupancy
_atom_site_symmetry_multiplicity
_atom_site_calc_flag
_atom_site_refinement_flags
Gd1 Gd 0.750388(7) 0.952715(11) 0.860677(7) 0.01269(5) Uani 1 1 d .
S1 S 0.81570(3) 1.14780(5) 0.95632(4) 0.02288(13) Uani 1 1 d .
S2 S 0.64944(3) 1.15816(5) 0.89505(3) 0.01825(12) Uani 1 1 d .
S3 S 0.88942(3) 0.96408(5) 0.78385(4) 0.01925(12) Uani 1 1 d .
S4 S 0.75194(3) 1.12102(6) 0.73343(4) 0.02409(13) Uani 1 1 d .
S5 S 0.60953(3) 0.86513(5) 0.78045(3) 0.01620(11) Uani 1 1 d .
S6 S 0.74839(3) 0.70014(5) 0.80299(3) 0.01887(12) Uani 1 1 d .
N1 N 0.68555(12) 0.85931(18) 0.97449(12) 0.0193(4) Uani 1 1 d .
N2 N 0.84087(11) 0.84519(18) 0.97118(11) 0.0177(4) Uani 1 1 d .
N3 N 0.72697(11) 1.35024(18) 0.96882(11) 0.0154(4) Uani 1 1 d .
N4 N 0.89464(11) 1.18460(18) 0.70775(11) 0.0162(4) Uani 1 1 d .
N5 N 0.60566(11) 0.61601(18) 0.75510(11) 0.0163(4) Uani 1 1 d .
C1 C 0.60833(14) 0.8653(2) 0.97402(15) 0.0234(5) Uani 1 1 d .
H1 H 0.5796 0.9164 0.9356 0.028 Uiso 1 1 calc R
C2 C 0.56849(16) 0.8007(3) 1.02685(15) 0.0269(6) Uani 1 1 d .
H2 H 0.5139 0.8084 1.0251 0.032 Uiso 1 1 calc R
C3 C 0.60941(17) 0.7254(3) 1.08172(15) 0.0285(6) Uani 1 1 d .
H3 H 0.5833 0.6774 1.1173 0.034 Uiso 1 1 calc R
C4 C 0.68946(17) 0.7201(2) 1.08457(15) 0.0264(5) Uani 1 1 d .
H4 H 0.7189 0.6698 1.1228 0.032 Uiso 1 1 calc R
C5 C 0.72617(14) 0.7894(2) 1.03065(14) 0.0200(5) Uani 1 1 d .
C6 C 0.81203(14) 0.7933(2) 1.03321(14) 0.0196(5) Uani 1 1 d .
C7 C 0.85962(16) 0.7481(2) 1.09769(15) 0.0270(6) Uani 1 1 d .
H7 H 0.8378 0.7119 1.1405 0.032 Uiso 1 1 calc R
C8 C 0.93904(17) 0.7568(3) 1.09837(16) 0.0314(6) Uani 1 1 d .
H8 H 0.9726 0.7260 1.1415 0.038 Uiso 1 1 calc R
C9 C 0.96886(16) 0.8107(3) 1.03574(16) 0.0291(6) Uani 1 1 d .
H9 H 1.0232 0.8182 1.0351 0.035 Uiso 1 1 calc R
C10 C 0.91810(15) 0.8538(2) 0.97373(16) 0.0240(5) Uani 1 1 d .
H10 H 0.9390 0.8913 0.9308 0.029 Uiso 1 1 calc R
C11 C 0.72992(13) 1.2314(2) 0.94284(13) 0.0168(4) Uani 1 1 d .
C12 C 0.79449(13) 1.4124(2) 1.01279(13) 0.0172(4) Uani 1 1 d .
H12A H 0.8254 1.3478 1.0443 0.021 Uiso 1 1 calc R
H12B H 0.7762 1.4755 1.0490 0.021 Uiso 1 1 calc R
C13 C 0.84553(15) 1.4783(3) 0.95973(15) 0.0223(5) Uani 1 1 d .
H13A H 0.8676 1.4150 0.9270 0.033 Uiso 1 1 calc R
H13B H 0.8875 1.5232 0.9913 0.033 Uiso 1 1 calc R
H13C H 0.8145 1.5394 0.9266 0.033 Uiso 1 1 calc R
C14 C 0.65481(14) 1.4246(2) 0.96018(14) 0.0188(5) Uani 1 1 d .
H14A H 0.6218 1.3970 0.9127 0.023 Uiso 1 1 calc R
H14B H 0.6671 1.5157 0.9544 0.023 Uiso 1 1 calc R
C15 C 0.61115(14) 1.4069(3) 1.03059(15) 0.0238(5) Uani 1 1 d .
H15A H 0.5992 1.3166 1.0365 0.036 Uiso 1 1 calc R
H15B H 0.5629 1.4557 1.0234 0.036 Uiso 1 1 calc R
H15C H 0.6432 1.4369 1.0774 0.036 Uiso 1 1 calc R
C16 C 0.84989(13) 1.0993(2) 0.73761(13) 0.0166(4) Uani 1 1 d .
C17 C 0.97862(13) 1.1680(2) 0.70790(14) 0.0189(5) Uani 1 1 d .
H17A H 0.9987 1.1141 0.7526 0.023 Uiso 1 1 calc R
H17B H 1.0044 1.2519 0.7143 0.023 Uiso 1 1 calc R
C18 C 0.99795(15) 1.1069(3) 0.63304(16) 0.0262(5) Uani 1 1 d .
H18A H 0.9767 1.0206 0.6291 0.039 Uiso 1 1 calc R
H18B H 1.0543 1.1034 0.6332 0.039 Uiso 1 1 calc R
H18C H 0.9753 1.1573 0.5885 0.039 Uiso 1 1 calc R
C19 C 0.86335(14) 1.3052(2) 0.67397(14) 0.0196(5) Uani 1 1 d .
H19A H 0.8093 1.2922 0.6505 0.024 Uiso 1 1 calc R
H19B H 0.8942 1.3326 0.6323 0.024 Uiso 1 1 calc R
C20 C 0.86554(17) 1.4083(3) 0.73584(17) 0.0307(6) Uani 1 1 d .
H20A H 0.8326 1.3834 0.7756 0.046 Uiso 1 1 calc R
H20B H 0.8466 1.4884 0.7117 0.046 Uiso 1 1 calc R
H20C H 0.9189 1.4196 0.7601 0.046 Uiso 1 1 calc R
C21 C 0.64992(13) 0.7152(2) 0.77761(13) 0.0150(4) Uani 1 1 d .
C22 C 0.52118(13) 0.6282(2) 0.73671(14) 0.0193(5) Uani 1 1 d .
H22A H 0.5017 0.5585 0.7013 0.023 Uiso 1 1 calc R
H22B H 0.5091 0.7098 0.7094 0.023 Uiso 1 1 calc R
C23 C 0.48042(15) 0.6234(3) 0.80966(16) 0.0266(6) Uani 1 1 d .
H23A H 0.4930 0.5433 0.8372 0.040 Uiso 1 1 calc R
H23B H 0.4243 0.6289 0.7953 0.040 Uiso 1 1 calc R
H23C H 0.4976 0.6949 0.8436 0.040 Uiso 1 1 calc R
C24 C 0.63653(14) 0.4861(2) 0.74996(14) 0.0197(5) Uani 1 1 d .
H24A H 0.5996 0.4250 0.7688 0.024 Uiso 1 1 calc R
H24B H 0.6860 0.4793 0.7843 0.024 Uiso 1 1 calc R
C25 C 0.65022(17) 0.4506(2) 0.66739(16) 0.0265(6) Uani 1 1 d .
H25A H 0.6013 0.4558 0.6332 0.040 Uiso 1 1 calc R
H25B H 0.6704 0.3636 0.6668 0.040 Uiso 1 1 calc R
H25C H 0.6878 0.5094 0.6489 0.040 Uiso 1 1 calc R

loop_
_atom_site_aniso_label
_atom_site_aniso_U_11
_atom_site_aniso_U_22
_atom_site_aniso_U_33
_atom_site_aniso_U_23
_atom_site_aniso_U_13
_atom_site_aniso_U_12
Gd1 0.01153(8) 0.01291(8) 0.01377(8) -0.00049(4) 0.00215(5) -0.00050(4)
S1 0.0146(3) 0.0201(3) 0.0323(3) -0.0105(2) -0.0044(2) 0.0031(2)
S2 0.0126(2) 0.0191(3) 0.0227(3) -0.0058(2) 0.0009(2) -0.00001(19)
S3 0.0168(3) 0.0169(3) 0.0255(3) 0.0042(2) 0.0085(2) 0.00272(19)
S4 0.0146(3) 0.0320(3) 0.0263(3) 0.0142(2) 0.0051(2) 0.0027(2)
S5 0.0134(2) 0.0141(2) 0.0205(3) -0.00268(19) -0.00040(19) 0.00103(18)
S6 0.0147(2) 0.0148(2) 0.0262(3) -0.0033(2) -0.0016(2) 0.00176(19)
N1 0.0219(10) 0.0210(10) 0.0156(10) -0.0017(7) 0.0049(8) -0.0035(8)
N2 0.0185(10) 0.0160(9) 0.0176(10) -0.0015(7) -0.0018(7) 0.0020(7)
N3 0.0141(9) 0.0162(9) 0.0161(10) -0.0023(7) 0.0024(7) 0.0009(7)
N4 0.0167(9) 0.0154(9) 0.0171(10) 0.0004(7) 0.0043(7) 0.0008(7)
N5 0.0173(9) 0.0149(9) 0.0168(10) -0.0007(7) 0.0025(7) -0.0015(7)
C1 0.0219(12) 0.0306(13) 0.0179(13) -0.0037(10) 0.0034(9) -0.0053(10)
C2 0.0285(13) 0.0323(14) 0.0218(13) -0.0083(10) 0.0104(10) -0.0123(11)
C3 0.0428(15) 0.0246(13) 0.0212(13) -0.0065(10) 0.0162(11) -0.0124(11)
C4 0.0467(16) 0.0156(11) 0.0181(13) -0.0034(9) 0.0092(11) -0.0029(11)
C5 0.0303(13) 0.0146(11) 0.0155(12) -0.0053(9) 0.0044(9) -0.0016(9)
C6 0.0281(12) 0.0143(10) 0.0159(12) -0.0035(8) 0.0000(9) 0.0018(9)
C7 0.0418(15) 0.0212(12) 0.0171(13) -0.0020(9) -0.0005(11) 0.0061(11)
C8 0.0389(15) 0.0283(14) 0.0233(14) -0.0062(11) -0.0124(11) 0.0127(11)
C9 0.0248(13) 0.0274(13) 0.0327(15) -0.0076(11) -0.0073(11) 0.0063(10)
C10 0.0212(12) 0.0248(13) 0.0251(14) -0.0027(10) -0.0009(10) 0.0035(10)
C11 0.0158(10) 0.0183(11) 0.0166(11) -0.0006(9) 0.0026(8) -0.0003(8)
C12 0.0185(11) 0.0157(11) 0.0173(12) -0.0036(9) 0.0022(9) -0.0024(9)
C13 0.0230(12) 0.0235(12) 0.0205(13) 0.0018(10) 0.0032(10) -0.0053(10)
C14 0.0188(11) 0.0166(10) 0.0210(13) -0.0024(9) 0.0020(9) 0.0040(9)
C15 0.0190(11) 0.0267(13) 0.0268(14) -0.0058(10) 0.0076(10) 0.0016(10)
C16 0.0187(11) 0.0180(11) 0.0137(11) -0.0009(8) 0.0044(8) 0.0010(9)
C17 0.0169(11) 0.0190(11) 0.0216(12) 0.0003(9) 0.0052(9) -0.0034(9)
C18 0.0232(12) 0.0308(14) 0.0268(14) 0.0014(11) 0.0120(10) 0.0043(10)
C19 0.0238(12) 0.0159(11) 0.0201(12) 0.0039(9) 0.0059(9) 0.0016(9)
C20 0.0359(15) 0.0205(13) 0.0349(16) -0.0056(11) 0.0000(12) 0.0036(11)
C21 0.0168(10) 0.0155(10) 0.0131(11) 0.0003(8) 0.0040(8) 0.0001(8)
C22 0.0151(11) 0.0228(12) 0.0199(12) -0.0039(9) 0.0012(9) -0.0046(9)
C23 0.0229(12) 0.0324(14) 0.0260(14) -0.0080(11) 0.0089(10) -0.0097(10)
C24 0.0243(12) 0.0124(10) 0.0219(13) 0.0014(9) 0.0007(9) -0.0011(9)
C25 0.0359(15) 0.0191(13) 0.0252(15) -0.0021(9) 0.0065(11) 0.0055(10)

loop_
_atom_type_symbol
_atom_type_description
_atom_type_scat_dispersion_real
_atom_type_scat_dispersion_imag
_atom_type_scat_source
C C 0.0181 0.0091 'International Tables Vol C Tables 4.2.6.8 and 6.1.1.4'
H H 0.0000 0.0000 'International Tables Vol C Tables 4.2.6.8 and 6.1.1.4'
N N 0.0311 0.0180 'International Tables Vol C Tables 4.2.6.8 and 6.1.1.4'
S S 0.3331 0.5567 'International Tables Vol C Tables 4.2.6.8 and 6.1.1.4'
Gd Gd -8.8380 11.9157 'International Tables Vol C Tables 4.2.6.8 and 6.1.1.4'

loop_
_geom_angle_atom_site_label_1
_geom_angle_atom_site_label_2
_geom_angle_atom_site_label_3
_geom_angle
_geom_angle_publ_flag
N1 Gd1 N2 63.34(6) yes
N1 Gd1 S1 90.67(5) yes
N2 Gd1 S1 73.33(4) yes
N1 Gd1 S5 79.63(5) yes
N2 Gd1 S5 129.63(4) yes
S1 Gd1 S5 143.154(16) yes
N1 Gd1 S4 151.50(5) yes
N2 Gd1 S4 142.01(5) yes
S1 Gd1 S4 87.77(2) yes
S5 Gd1 S4 84.687(17) yes
N1 Gd1 S6 85.56(4) yes
N2 Gd1 S6 80.35(4) yes
S1 Gd1 S6 152.121(16) yes
S5 Gd1 S6 63.075(15) yes
S4 Gd1 S6 108.283(19) yes
N1 Gd1 S2 78.37(5) yes
N2 Gd1 S2 120.43(4) yes
S1 Gd1 S2 62.851(16) yes
S5 Gd1 S2 80.348(15) yes
S4 Gd1 S2 75.639(17) yes
S6 Gd1 S2 142.180(16) yes
N1 Gd1 S3 146.12(5) yes
N2 Gd1 S3 83.59(5) yes
S1 Gd1 S3 86.409(18) yes
S5 Gd1 S3 120.715(17) yes
S4 Gd1 S3 62.167(16) yes
S6 Gd1 S3 81.617(16) yes
S2 Gd1 S3 128.564(16) yes
C11 S1 Gd1 90.48(8) yes
C11 S2 Gd1 87.37(8) yes
C16 S3 Gd1 86.44(8) yes
C16 S4 Gd1 88.96(8) yes
C21 S5 Gd1 88.83(8) yes
C21 S6 Gd1 88.58(8) yes
C1 N1 C5 118.0(2) ?
C1 N1 Gd1 120.19(16) ?
C5 N1 Gd1 121.26(16) ?
C10 N2 C6 117.6(2) ?
C10 N2 Gd1 121.02(16) ?
C6 N2 Gd1 120.86(15) ?
C11 N3 C14 122.05(19) ?
C11 N3 C12 122.04(19) ?
C14 N3 C12 115.78(18) ?
C16 N4 C17 122.97(19) ?
C16 N4 C19 121.92(19) ?
C17 N4 C19 115.08(18) ?
C21 N5 C22 121.66(19) ?
C21 N5 C24 122.90(19) ?
C22 N5 C24 115.39(18) ?
N1 C1 C2 123.2(2) ?
N1 C1 H1 118.4 ?
C2 C1 H1 118.4 ?
C3 C2 C1 118.7(2) ?
C3 C2 H2 120.6 ?
C1 C2 H2 120.6 ?
C2 C3 C4 119.1(2) ?
C2 C3 H3 120.5 ?
C4 C3 H3 120.5 ?
C3 C4 C5 119.3(2) ?
C3 C4 H4 120.4 ?
C5 C4 H4 120.4 ?
N1 C5 C4 121.6(2) ?
N1 C5 C6 116.5(2) ?
C4 C5 C6 121.9(2) ?
N2 C6 C7 122.2(2) ?
N2 C6 C5 116.7(2) ?
C7 C6 C5 121.0(2) ?
C8 C7 C6 119.0(3) ?
C8 C7 H7 120.5 ?
C6 C7 H7 120.5 ?
C9 C8 C7 119.2(2) ?
C9 C8 H8 120.4 ?
C7 C8 H8 120.4 ?
C8 C9 C10 118.7(3) ?
C8 C9 H9 120.7 ?
C10 C9 H9 120.7 ?
N2 C10 C9 123.4(3) ?
N2 C10 H10 118.3 ?
C9 C10 H10 118.3 ?
N3 C11 S2 121.40(17) ?
N3 C11 S1 119.98(17) ?
S2 C11 S1 118.62(13) ?
N3 C12 C13 112.16(19) ?
N3 C12 H12A 109.2 ?
C13 C12 H12A 109.2 ?
N3 C12 H12B 109.2 ?
C13 C12 H12B 109.2 ?
H12A C12 H12B 107.9 ?
C12 C13 H13A 109.5 ?
C12 C13 H13B 109.5 ?
H13A C13 H13B 109.5 ?
C12 C13 H13C 109.5 ?
H13A C13 H13C 109.5 ?
H13B C13 H13C 109.5 ?
N3 C14 C15 110.6(2) ?
N3 C14 H14A 109.5 ?
C15 C14 H14A 109.5 ?
N3 C14 H14B 109.5 ?
C15 C14 H14B 109.5 ?
H14A C14 H14B 108.1 ?
C14 C15 H15A 109.5 ?
C14 C15 H15B 109.5 ?
H15A C15 H15B 109.5 ?
C14 C15 H15C 109.5 ?
H15A C15 H15C 109.5 ?
H15B C15 H15C 109.5 ?
N4 C16 S4 121.12(17) ?
N4 C16 S3 120.91(17) ?
S4 C16 S3 117.96(13) ?
N4 C17 C18 111.5(2) ?
N4 C17 H17A 109.3 ?
C18 C17 H17A 109.3 ?
N4 C17 H17B 109.3 ?
C18 C17 H17B 109.3 ?
H17A C17 H17B 108.0 ?
C17 C18 H18A 109.5 ?
C17 C18 H18B 109.5 ?
H18A C18 H18B 109.5 ?
C17 C18 H18C 109.5 ?
H18A C18 H18C 109.5 ?
H18B C18 H18C 109.5 ?
N4 C19 C20 110.9(2) ?
N4 C19 H19A 109.5 ?
C20 C19 H19A 109.5 ?
N4 C19 H19B 109.5 ?
C20 C19 H19B 109.5 ?
H19A C19 H19B 108.0 ?
C19 C20 H20A 109.5 ?
C19 C20 H20B 109.5 ?
H20A C20 H20B 109.5 ?
C19 C20 H20C 109.5 ?
H20A C20 H20C 109.5 ?
H20B C20 H20C 109.5 ?
N5 C21 S6 121.82(17) ?
N5 C21 S5 120.10(17) ?
S6 C21 S5 118.08(13) ?
N5 C22 C23 111.5(2) ?
N5 C22 H22A 109.3 ?
C23 C22 H22A 109.3 ?
N5 C22 H22B 109.3 ?
C23 C22 H22B 109.3 ?
H22A C22 H22B 108.0 ?
C22 C23 H23A 109.5 ?
C22 C23 H23B 109.5 ?
H23A C23 H23B 109.5 ?
C22 C23 H23C 109.5 ?
H23A C23 H23C 109.5 ?
H23B C23 H23C 109.5 ?
N5 C24 C25 112.44(19) ?
N5 C24 H24A 109.1 ?
C25 C24 H24A 109.1 ?
N5 C24 H24B 109.1 ?
C25 C24 H24B 109.1 ?
H24A C24 H24B 107.8 ?
C24 C25 H25A 109.5 ?
C24 C25 H25B 109.5 ?
H25A C25 H25B 109.5 ?
C24 C25 H25C 109.5 ?
H25A C25 H25C 109.5 ?
H25B C25 H25C 109.5 ?

loop_
_geom_bond_atom_site_label_1
_geom_bond_atom_site_label_2
_geom_bond_distance
_geom_bond_publ_flag
Gd1 N1 2.573(2) yes
Gd1 N2 2.5914(19) yes
Gd1 S1 2.7941(6) yes
Gd1 S5 2.8267(5) yes
Gd1 S4 2.8274(6) yes
Gd1 S6 2.8374(5) yes
Gd1 S2 2.8891(5) yes
Gd1 S3 2.8918(6) yes
S1 C11 1.724(2) yes
S2 C11 1.723(2) yes
S3 C16 1.735(2) yes
S4 C16 1.712(2) yes
S5 C21 1.730(2) yes
S6 C21 1.725(2) yes
N1 C1 1.343(3) ?
N1 C5 1.351(3) ?
N2 C10 1.342(3) ?
N2 C6 1.351(3) ?
N3 C11 1.332(3) ?
N3 C14 1.472(3) ?
N3 C12 1.476(3) ?
N4 C16 1.331(3) ?
N4 C17 1.470(3) ?
N4 C19 1.475(3) ?
N5 C21 1.328(3) ?
N5 C22 1.472(3) ?
N5 C24 1.475(3) ?
C1 C2 1.387(4) ?
C1 H1 0.9500 ?
C2 C3 1.371(4) ?
C2 H2 0.9500 ?
C3 C4 1.388(4) ?
C3 H3 0.9500 ?
C4 C5 1.395(3) ?
C4 H4 0.9500 ?
C5 C6 1.489(3) ?
C6 C7 1.393(3) ?
C7 C8 1.383(4) ?
C7 H7 0.9500 ?
C8 C9 1.376(4) ?
C8 H8 0.9500 ?
C9 C10 1.384(4) ?
C9 H9 0.9500 ?
C10 H10 0.9500 ?
C12 C13 1.516(3) ?
C12 H12A 0.9900 ?
C12 H12B 0.9900 ?
C13 H13A 0.9800 ?
C13 H13B 0.9800 ?
C13 H13C 0.9800 ?
C14 C15 1.519(3) ?
C14 H14A 0.9900 ?
C14 H14B 0.9900 ?
C15 H15A 0.9800 ?
C15 H15B 0.9800 ?
C15 H15C 0.9800 ?
C17 C18 1.517(3) ?
C17 H17A 0.9900 ?
C17 H17B 0.9900 ?
C18 H18A 0.9800 ?
C18 H18B 0.9800 ?
C18 H18C 0.9800 ?
C19 C20 1.521(3) ?
C19 H19A 0.9900 ?
C19 H19B 0.9900 ?
C20 H20A 0.9800 ?
C20 H20B 0.9800 ?
C20 H20C 0.9800 ?
C22 C23 1.517(3) ?
C22 H22A 0.9900 ?
C22 H22B 0.9900 ?
C23 H23A 0.9800 ?
C23 H23B 0.9800 ?
C23 H23C 0.9800 ?
C24 C25 1.521(4) ?
C24 H24A 0.9900 ?
C24 H24B 0.9900 ?
C25 H25A 0.9800 ?
C25 H25B 0.9800 ?
C25 H25C 0.9800 ?

loop_
_geom_torsion_atom_site_label_1
_geom_torsion_atom_site_label_2
_geom_torsion_atom_site_label_3
_geom_torsion_atom_site_label_4
_geom_torsion
N1 Gd1 S1 C11 -81.36(9)
N2 Gd1 S1 C11 -143.21(9)
S5 Gd1 S1 C11 -7.91(9)
S4 Gd1 S1 C11 70.17(8)
S6 Gd1 S1 C11 -163.11(8)
S2 Gd1 S1 C11 -4.82(8)
S3 Gd1 S1 C11 132.42(8)
N1 Gd1 S2 C11 101.66(9)
N2 Gd1 S2 C11 52.36(9)
S1 Gd1 S2 C11 4.82(8)
S5 Gd1 S2 C11 -177.06(8)
S4 Gd1 S2 C11 -90.12(8)
S6 Gd1 S2 C11 168.44(8)
S3 Gd1 S2 C11 -55.25(8)
N1 Gd1 S3 C16 -163.03(11)
N2 Gd1 S3 C16 -150.80(9)
S1 Gd1 S3 C16 -77.19(8)
S5 Gd1 S3 C16 76.37(8)
S4 Gd1 S3 C16 12.18(8)
S6 Gd1 S3 C16 128.06(8)
S2 Gd1 S3 C16 -26.59(8)
N1 Gd1 S4 C16 162.08(12)
N2 Gd1 S4 C16 15.87(11)
S1 Gd1 S4 C16 74.79(8)
S5 Gd1 S4 C16 -141.32(8)
S6 Gd1 S4 C16 -81.96(8)
S2 Gd1 S4 C16 137.31(8)
S3 Gd1 S4 C16 -12.33(8)
N1 Gd1 S5 C21 -83.27(9)
N2 Gd1 S5 C21 -41.33(9)
S1 Gd1 S5 C21 -160.29(8)
S4 Gd1 S5 C21 120.62(7)
S6 Gd1 S5 C21 7.00(7)
S2 Gd1 S5 C21 -163.08(7)
S3 Gd1 S5 C21 67.54(7)
N1 Gd1 S6 C21 73.59(9)
N2 Gd1 S6 C21 137.27(9)
S1 Gd1 S6 C21 156.59(8)
S5 Gd1 S6 C21 -7.02(7)
S4 Gd1 S6 C21 -80.93(8)
S2 Gd1 S6 C21 9.05(8)
S3 Gd1 S6 C21 -137.86(8)
N2 Gd1 N1 C1 -178.69(19)
S1 Gd1 N1 C1 110.38(17)
S5 Gd1 N1 C1 -33.86(17)
S4 Gd1 N1 C1 23.8(2)
S6 Gd1 N1 C1 -97.27(17)
S2 Gd1 N1 C1 48.31(17)
S3 Gd1 N1 C1 -165.07(14)
N2 Gd1 N1 C5 -7.25(16)
S1 Gd1 N1 C5 -78.18(16)
S5 Gd1 N1 C5 137.58(17)
S4 Gd1 N1 C5 -164.73(13)
S6 Gd1 N1 C5 74.17(16)
S2 Gd1 N1 C5 -140.25(17)
S3 Gd1 N1 C5 6.4(2)
N1 Gd1 N2 C10 -171.11(19)
S1 Gd1 N2 C10 -71.68(17)
S5 Gd1 N2 C10 141.53(16)
S4 Gd1 N2 C10 -8.4(2)
S6 Gd1 N2 C10 99.03(17)
S2 Gd1 N2 C10 -114.93(17)
S3 Gd1 N2 C10 16.48(17)
N1 Gd1 N2 C6 0.14(15)
S1 Gd1 N2 C6 99.58(16)
S5 Gd1 N2 C6 -47.22(18)
S4 Gd1 N2 C6 162.87(13)
S6 Gd1 N2 C6 -89.72(16)
S2 Gd1 N2 C6 56.32(17)
S3 Gd1 N2 C6 -172.26(17)
C5 N1 C1 C2 -1.9(4)
Gd1 N1 C1 C2 169.86(19)
N1 C1 C2 C3 -0.9(4)
C1 C2 C3 C4 2.5(4)
C2 C3 C4 C5 -1.3(4)
C1 N1 C5 C4 3.1(3)
Gd1 N1 C5 C4 -168.52(17)
C1 N1 C5 C6 -175.3(2)
Gd1 N1 C5 C6 13.1(3)
C3 C4 C5 N1 -1.6(3)
C3 C4 C5 C6 176.7(2)
C10 N2 C6 C7 -0.8(3)
Gd1 N2 C6 C7 -172.35(17)
C10 N2 C6 C5 177.6(2)
Gd1 N2 C6 C5 6.0(3)
N1 C5 C6 N2 -12.4(3)
C4 C5 C6 N2 169.2(2)
N1 C5 C6 C7 166.0(2)
C4 C5 C6 C7 -12.4(3)
N2 C6 C7 C8 0.1(4)
C5 C6 C7 C8 -178.2(2)
C6 C7 C8 C9 0.5(4)
C7 C8 C9 C10 -0.4(4)
C6 N2 C10 C9 1.0(4)
Gd1 N2 C10 C9 172.48(19)
C8 C9 C10 N2 -0.4(4)
C14 N3 C11 S2 1.6(3)
C12 N3 C11 S2 177.33(17)
C14 N3 C11 S1 -178.71(17)
C12 N3 C11 S1 -3.0(3)
Gd1 S2 C11 N3 171.72(19)
Gd1 S2 C11 S1 -7.94(13)
Gd1 S1 C11 N3 -171.46(18)
Gd1 S1 C11 S2 8.20(13)
C11 N3 C12 C13 88.4(3)
C14 N3 C12 C13 -95.7(2)
C11 N3 C14 C15 90.8(3)
C12 N3 C14 C15 -85.2(2)
C17 N4 C16 S4 -178.07(17)
C19 N4 C16 S4 3.8(3)
C17 N4 C16 S3 3.3(3)
C19 N4 C16 S3 -174.86(17)
Gd1 S4 C16 N4 -157.78(19)
Gd1 S4 C16 S3 20.87(13)
Gd1 S3 C16 N4 158.23(19)
Gd1 S3 C16 S4 -20.43(13)
C16 N4 C17 C18 93.2(3)
C19 N4 C17 C18 -88.6(2)
C16 N4 C19 C20 89.1(3)
C17 N4 C19 C20 -89.2(2)
C22 N5 C21 S6 177.34(17)
C24 N5 C21 S6 0.0(3)
C22 N5 C21 S5 -3.8(3)
C24 N5 C21 S5 178.84(16)
Gd1 S6 C21 N5 -169.51(19)
Gd1 S6 C21 S5 11.65(12)
Gd1 S5 C21 N5 169.44(18)
Gd1 S5 C21 S6 -11.69(12)
C21 N5 C22 C23 -82.7(3)
C24 N5 C22 C23 94.8(2)
C21 N5 C24 C25 -98.4(3)
C22 N5 C24 C25 84.1(3)
